data_1540291
loop_
_publ_author_name
'Kohgi, M.'
'Izumi, T.'
'Ito, M.'
'Satoh, T.'
'Ishigaki, T.'
'Asano, H.'

_publ_section_title
;
 Crystal structure analysis of the dense Kondo system CeSix
;
_journal_name_full 'Journal of Magnetism and Magnetic Materials'
_journal_page_first 433
_journal_page_last 434
_journal_volume 90
_journal_year 1990
_chemical_formula_sum 'Ce Si1.68'
_space_group_IT_number 74
_symmetry_space_group_name_Hall '-I 2b 2'
_symmetry_space_group_name_H-M 'I m m a'
_cell_angle_alpha 90
_cell_angle_beta 90
_cell_angle_gamma 90
_cell_formula_units_Z 4
_cell_length_a 4.125
_cell_length_b 4.1984
_cell_length_c 13.922
_cell_volume 241.107
_citation_journal_id_ASTM JMMMDC
_cod_data_source_file Kohgi_JMMMDC_1990_1450.cif
_cod_data_source_block Ce1Si1.68
_cod_original_cell_volume 241.1068
_cod_original_formula_sum 'Ce1 Si1.68'
_cod_database_code 1540291

loop_
_symmetry_equiv_pos_as_xyz
x,y,z
-x,-y+1/2,z
x,-y,-z
-x,y+1/2,-z
-x,-y,-z
x,y-1/2,-z
-x,y,z
x,-y-1/2,z
x+1/2,y+1/2,z+1/2
-x+1/2,-y+1,z+1/2
x+1/2,-y+1/2,-z+1/2
-x+1/2,y+1,-z+1/2
-x+1/2,-y+1/2,-z+1/2
x+1/2,y,-z+1/2
-x+1/2,y+1/2,z+1/2
x+1/2,-y,z+1/2

loop_
_atom_site_label
_atom_site_type_symbol
_atom_site_fract_x
_atom_site_fract_y
_atom_site_fract_z
_atom_site_occupancy
_atom_site_U_iso_or_equiv
Si2 Si 0 0.25 0.7071 0.84 0.0
Si1 Si 0 0.25 0.5407 0.84 0.0
Ce1 Ce 0 0.25 0.1237 1 0.0
